data_7000143
loop_
_publ_author_name
'Bott, Robyn K. J.'
'Hammond, Max'
'Horton, Peter N.'
'Lancaster, Simon J.'
'Bochmann, Manfred'
'Scott, Peter'

_publ_section_title
;
 Group 4 salicyloxazolines are potent polymerization catalysts.
;
_journal_issue 22
_journal_name_full 'Dalton transactions (Cambridge, England : 2003)'
_journal_page_first 3611
_journal_page_last 3613
_journal_paper_doi 10.1039/b509807f
_journal_year 2005
_chemical_formula_sum 'C30 H40 Cl2 N2 O4 Zr'
_chemical_formula_weight 654.76
_chemical_name_systematic
;
?
;
_space_group_IT_number 15
_symmetry_cell_setting monoclinic
_symmetry_space_group_name_Hall '-C 2yc'
_symmetry_space_group_name_H-M 'C 1 2/c 1'
_atom_sites_solution_hydrogens geom
_atom_sites_solution_primary direct
_atom_sites_solution_secondary difmap
_audit_creation_method SHELXL-97
_cell_angle_alpha 90.00
_cell_angle_beta 90.41(3)
_cell_angle_gamma 90.00
_cell_formula_units_Z 4
_cell_length_a 15.947(3)
_cell_length_b 8.3503(17)
_cell_length_c 22.819(5)
_cell_measurement_reflns_used 3540
_cell_measurement_temperature 120(2)
_cell_measurement_theta_max 27.48
_cell_measurement_theta_min 2.91
_cell_volume 3038.6(11)
_computing_cell_refinement 'DENZO, COLLECT'
_computing_data_reduction 'DENZO, COLLECT'
_computing_molecular_graphics 'PLATON (Spek, 1990)'
_computing_structure_refinement 'SHELXL-97 (Sheldrick, 1997)'
_computing_structure_solution 'SHELXS-97 (Sheldrick, 1997)'
_diffrn_ambient_temperature 120(2)
_diffrn_detector_area_resol_mean 9.091
_diffrn_measured_fraction_theta_full 0.995
_diffrn_measured_fraction_theta_max 0.995
_diffrn_measurement_device_type 'Bruker-Nonius KappaCCD Area Detector'
_diffrn_measurement_method '\f and \w scans'
_diffrn_radiation_monochromator graphite
_diffrn_radiation_source 'Bruker-Nonius FR591 rotating anode'
_diffrn_radiation_type MoK\a
_diffrn_radiation_wavelength 0.71073
_diffrn_reflns_av_R_equivalents 0.0383
_diffrn_reflns_av_sigmaI/netI 0.0376
_diffrn_reflns_limit_h_max 20
_diffrn_reflns_limit_h_min -20
_diffrn_reflns_limit_k_max 10
_diffrn_reflns_limit_k_min -10
_diffrn_reflns_limit_l_max 29
_diffrn_reflns_limit_l_min -29
_diffrn_reflns_number 15884
_diffrn_reflns_theta_full 27.50
_diffrn_reflns_theta_max 27.50
_diffrn_reflns_theta_min 3.11
_diffrn_standards_decay_% 0
_exptl_absorpt_coefficient_mu 0.575
_exptl_absorpt_correction_T_max 0.9718
_exptl_absorpt_correction_T_min 0.9239
_exptl_absorpt_correction_type multi-scan
_exptl_absorpt_process_details 'SADABS V2.10 (Sheldrick, G.M., 2003)'
_exptl_crystal_colour colourless
_exptl_crystal_density_diffrn 1.431
_exptl_crystal_density_method 'not measured'
_exptl_crystal_description plate
_exptl_crystal_F_000 1360
_exptl_crystal_size_max 0.14
_exptl_crystal_size_mid 0.12
_exptl_crystal_size_min 0.05
_refine_diff_density_max 0.317
_refine_diff_density_min -0.434
_refine_diff_density_rms 0.067
_refine_ls_extinction_coef 0.0016(2)
_refine_ls_extinction_expression Fc^*^=kFc[1+0.001xFc^2^\l^3^/sin(2\q)]^-1/4^
_refine_ls_extinction_method SHELXL
_refine_ls_goodness_of_fit_ref 1.041
_refine_ls_hydrogen_treatment constr
_refine_ls_matrix_type full
_refine_ls_number_parameters 183
_refine_ls_number_reflns 3478
_refine_ls_number_restraints 0
_refine_ls_restrained_S_all 1.041
_refine_ls_R_factor_all 0.0400
_refine_ls_R_factor_gt 0.0303
_refine_ls_shift/su_max 0.001
_refine_ls_shift/su_mean 0.000
_refine_ls_structure_factor_coef Fsqd
_refine_ls_weighting_details 'calc w=1/[\s^2^(Fo^2^)+(0.0294P)^2^+3.8864P] where P=(Fo^2^+2Fc^2^)/3'
_refine_ls_weighting_scheme calc
_refine_ls_wR_factor_gt 0.0698
_refine_ls_wR_factor_ref 0.0739
_reflns_number_gt 2997
_reflns_number_total 3478
_reflns_threshold_expression >2sigma(I)
_cod_data_source_file b509807f.txt
_cod_data_source_block 04src0532
_cod_depositor_comments
;
The following automatic conversions were performed:
'_symmetry_cell_setting' value 'Monoclinic' changed to 'monoclinic'
according to '/home/saulius/struct/CIF-dictionaries/cif_core.dic'
dictionary named 'cif_core.dic' version 2.4.1 from 2010-06-29.

Automatic conversion script
Id: cif_fix_enum 1527 2010-12-29 10:47:43Z saulius 
;
_cod_original_sg_symbol_H-M C2/c
_cod_database_code 7000143

loop_
_symmetry_equiv_pos_as_xyz
'x, y, z'
'-x, y, -z+1/2'
'x+1/2, y+1/2, z'
'-x+1/2, y+1/2, -z+1/2'
'-x, -y, -z'
'x, -y, z-1/2'
'-x+1/2, -y+1/2, -z'
'x+1/2, -y+1/2, z-1/2'

loop_
_atom_site_label
_atom_site_type_symbol
_atom_site_fract_x
_atom_site_fract_y
_atom_site_fract_z
_atom_site_U_iso_or_equiv
_atom_site_adp_type
_atom_site_occupancy
_atom_site_symmetry_multiplicity
_atom_site_calc_flag
_atom_site_refinement_flags
_atom_site_disorder_assembly
_atom_site_disorder_group
C1 C 0.59879(11) 0.0130(2) 0.63152(8) 0.0185(4) Uani 1 1 d . . .
C2 C 0.61258(12) 0.0912(2) 0.57725(8) 0.0215(4) Uani 1 1 d . . .
C3 C 0.56261(12) 0.2404(2) 0.55913(8) 0.0239(4) Uani 1 1 d . . .
C4 C 0.46763(13) 0.2096(3) 0.55913(9) 0.0307(5) Uani 1 1 d . . .
H4A H 0.4550 0.1152 0.5351 0.046 Uiso 1 1 calc R . .
H4B H 0.4384 0.3030 0.5429 0.046 Uiso 1 1 calc R . .
H4C H 0.4489 0.1908 0.5994 0.046 Uiso 1 1 calc R . .
C5 C 0.58536(15) 0.2940(3) 0.49676(9) 0.0365(5) Uani 1 1 d . . .
H5A H 0.6453 0.3192 0.4952 0.055 Uiso 1 1 calc R . .
H5B H 0.5527 0.3894 0.4863 0.055 Uiso 1 1 calc R . .
H5C H 0.5726 0.2076 0.4690 0.055 Uiso 1 1 calc R . .
C6 C 0.58434(14) 0.3776(3) 0.60135(10) 0.0315(5) Uani 1 1 d . . .
H6A H 0.5688 0.3473 0.6413 0.047 Uiso 1 1 calc R . .
H6B H 0.5534 0.4741 0.5897 0.047 Uiso 1 1 calc R . .
H6C H 0.6447 0.3991 0.5999 0.047 Uiso 1 1 calc R . .
C7 C 0.67766(13) 0.0310(3) 0.54336(9) 0.0268(4) Uani 1 1 d . . .
H7 H 0.6880 0.0793 0.5064 0.032 Uiso 1 1 calc R . .
C8 C 0.72812(13) -0.0958(3) 0.56074(9) 0.0294(5) Uani 1 1 d . . .
H8 H 0.7712 -0.1331 0.5357 0.035 Uiso 1 1 calc R . .
C9 C 0.71601(12) -0.1677(3) 0.61414(9) 0.0255(4) Uani 1 1 d . . .
H9 H 0.7510 -0.2536 0.6265 0.031 Uiso 1 1 calc R . .
C10 C 0.65103(11) -0.1124(2) 0.65041(8) 0.0200(4) Uani 1 1 d . . .
C11 C 0.35521(11) -0.1779(2) 0.79050(8) 0.0189(4) Uani 1 1 d . . .
C12 C 0.30610(13) -0.3366(2) 0.71815(9) 0.0261(4) Uani 1 1 d . . .
H12A H 0.2507 -0.3157 0.6999 0.031 Uiso 1 1 calc R . .
H12B H 0.3216 -0.4498 0.7111 0.031 Uiso 1 1 calc R . .
C13 C 0.37294(12) -0.2229(2) 0.69324(8) 0.0210(4) Uani 1 1 d . . .
C14 C 0.44575(12) -0.3168(2) 0.66778(9) 0.0251(4) Uani 1 1 d . . .
H14A H 0.4866 -0.2424 0.6511 0.038 Uiso 1 1 calc R . .
H14B H 0.4249 -0.3887 0.6370 0.038 Uiso 1 1 calc R . .
H14C H 0.4727 -0.3799 0.6988 0.038 Uiso 1 1 calc R . .
C15 C 0.33401(14) -0.1101(3) 0.64810(9) 0.0298(5) Uani 1 1 d . . .
H15A H 0.2897 -0.0468 0.6666 0.045 Uiso 1 1 calc R . .
H15B H 0.3100 -0.1727 0.6158 0.045 Uiso 1 1 calc R . .
H15C H 0.3773 -0.0381 0.6329 0.045 Uiso 1 1 calc R . .
N1 N 0.39976(9) -0.12814(18) 0.74626(7) 0.0186(3) Uani 1 1 d . . .
O1 O 0.53635(8) 0.05831(15) 0.66663(5) 0.0198(3) Uani 1 1 d . . .
O2 O 0.30448(8) -0.30216(16) 0.78031(6) 0.0251(3) Uani 1 1 d . . .
Cl1 Cl 0.39361(3) 0.26758(6) 0.72300(2) 0.02869(14) Uani 1 1 d . . .
Zr1 Zr 0.5000 0.07329(3) 0.7500 0.01610(10) Uani 1 2 d S . .

loop_
_atom_site_aniso_label
_atom_site_aniso_U_11
_atom_site_aniso_U_22
_atom_site_aniso_U_33
_atom_site_aniso_U_23
_atom_site_aniso_U_13
_atom_site_aniso_U_12
C1 0.0139(9) 0.0206(10) 0.0211(9) -0.0033(7) 0.0000(7) -0.0013(7)
C2 0.0178(9) 0.0248(10) 0.0219(9) -0.0014(7) -0.0008(7) -0.0005(8)
C3 0.0220(10) 0.0263(11) 0.0235(10) 0.0038(8) 0.0025(8) 0.0015(8)
C4 0.0227(11) 0.0361(13) 0.0331(11) 0.0081(9) -0.0033(9) 0.0031(9)
C5 0.0405(13) 0.0381(13) 0.0309(11) 0.0121(9) 0.0084(10) 0.0101(10)
C6 0.0301(12) 0.0259(11) 0.0385(12) 0.0009(9) 0.0025(9) 0.0027(9)
C7 0.0243(11) 0.0336(12) 0.0227(10) -0.0003(8) 0.0040(8) 0.0020(9)
C8 0.0245(11) 0.0371(12) 0.0267(10) -0.0037(9) 0.0072(8) 0.0070(9)
C9 0.0201(10) 0.0277(11) 0.0288(10) -0.0030(8) 0.0009(8) 0.0064(8)
C10 0.0160(9) 0.0205(10) 0.0236(9) -0.0022(7) -0.0012(7) 0.0013(7)
C11 0.0127(8) 0.0149(9) 0.0290(10) 0.0014(7) -0.0019(7) 0.0003(7)
C12 0.0244(10) 0.0248(11) 0.0293(10) -0.0086(8) 0.0050(8) -0.0062(8)
C13 0.0177(9) 0.0205(10) 0.0247(9) -0.0043(7) 0.0006(7) -0.0009(7)
C14 0.0202(10) 0.0266(11) 0.0284(10) -0.0075(8) 0.0033(8) -0.0023(8)
C15 0.0277(11) 0.0319(12) 0.0296(11) -0.0029(9) -0.0069(9) 0.0015(9)
N1 0.0142(8) 0.0162(8) 0.0253(8) -0.0017(6) 0.0006(6) 0.0007(6)
O1 0.0157(6) 0.0212(7) 0.0226(7) 0.0007(5) 0.0029(5) 0.0033(5)
O2 0.0223(7) 0.0235(7) 0.0294(7) -0.0022(6) 0.0016(6) -0.0091(6)
Cl1 0.0202(3) 0.0248(3) 0.0411(3) 0.0075(2) 0.0046(2) 0.00667(19)
Zr1 0.01239(14) 0.01466(15) 0.02128(14) 0.000 0.00271(9) 0.000

loop_
_atom_type_symbol
_atom_type_description
_atom_type_scat_dispersion_real
_atom_type_scat_dispersion_imag
_atom_type_scat_source
C C 0.0033 0.0016 'International Tables Vol C Tables 4.2.6.8 and 6.1.1.4'
H H 0.0000 0.0000 'International Tables Vol C Tables 4.2.6.8 and 6.1.1.4'
N N 0.0061 0.0033 'International Tables Vol C Tables 4.2.6.8 and 6.1.1.4'
O O 0.0106 0.0060 'International Tables Vol C Tables 4.2.6.8 and 6.1.1.4'
Cl Cl 0.1484 0.1585 'International Tables Vol C Tables 4.2.6.8 and 6.1.1.4'
Zr Zr -2.9673 0.5597 'International Tables Vol C Tables 4.2.6.8 and 6.1.1.4'

loop_
_geom_angle_atom_site_label_1
_geom_angle_atom_site_label_2
_geom_angle_atom_site_label_3
_geom_angle
_geom_angle_site_symmetry_1
_geom_angle_site_symmetry_3
_geom_angle_publ_flag
O1 C1 C10 118.04(16) . . ?
O1 C1 C2 120.91(17) . . ?
C10 C1 C2 121.05(16) . . ?
C7 C2 C1 116.07(18) . . ?
C7 C2 C3 122.09(17) . . ?
C1 C2 C3 121.71(16) . . ?
C2 C3 C4 111.98(17) . . ?
C2 C3 C6 108.82(16) . . ?
C4 C3 C6 110.06(17) . . ?
C2 C3 C5 111.13(16) . . ?
C4 C3 C5 106.73(17) . . ?
C6 C3 C5 108.02(18) . . ?
C3 C4 H4A 109.5 . . ?
C3 C4 H4B 109.5 . . ?
H4A C4 H4B 109.5 . . ?
C3 C4 H4C 109.5 . . ?
H4A C4 H4C 109.5 . . ?
H4B C4 H4C 109.5 . . ?
C3 C5 H5A 109.5 . . ?
C3 C5 H5B 109.5 . . ?
H5A C5 H5B 109.5 . . ?
C3 C5 H5C 109.5 . . ?
H5A C5 H5C 109.5 . . ?
H5B C5 H5C 109.5 . . ?
C3 C6 H6A 109.5 . . ?
C3 C6 H6B 109.5 . . ?
H6A C6 H6B 109.5 . . ?
C3 C6 H6C 109.5 . . ?
H6A C6 H6C 109.5 . . ?
H6B C6 H6C 109.5 . . ?
C8 C7 C2 123.39(18) . . ?
C8 C7 H7 118.3 . . ?
C2 C7 H7 118.3 . . ?
C9 C8 C7 120.18(18) . . ?
C9 C8 H8 119.9 . . ?
C7 C8 H8 119.9 . . ?
C8 C9 C10 119.12(19) . . ?
C8 C9 H9 120.4 . . ?
C10 C9 H9 120.4 . . ?
C1 C10 C9 120.12(17) . . ?
C1 C10 C11 121.28(16) . 2_656 ?
C9 C10 C11 118.36(17) . 2_656 ?
N1 C11 O2 116.42(16) . . ?
N1 C11 C10 129.46(17) . 2_656 ?
O2 C11 C10 114.04(15) . 2_656 ?
O2 C12 C13 104.85(15) . . ?
O2 C12 H12A 110.8 . . ?
C13 C12 H12A 110.8 . . ?
O2 C12 H12B 110.8 . . ?
C13 C12 H12B 110.8 . . ?
H12A C12 H12B 108.9 . . ?
N1 C13 C14 111.41(15) . . ?
N1 C13 C15 109.29(15) . . ?
C14 C13 C15 111.66(17) . . ?
N1 C13 C12 102.77(14) . . ?
C14 C13 C12 110.82(16) . . ?
C15 C13 C12 110.55(17) . . ?
C13 C14 H14A 109.5 . . ?
C13 C14 H14B 109.5 . . ?
H14A C14 H14B 109.5 . . ?
C13 C14 H14C 109.5 . . ?
H14A C14 H14C 109.5 . . ?
H14B C14 H14C 109.5 . . ?
C13 C15 H15A 109.5 . . ?
C13 C15 H15B 109.5 . . ?
H15A C15 H15B 109.5 . . ?
C13 C15 H15C 109.5 . . ?
H15A C15 H15C 109.5 . . ?
H15B C15 H15C 109.5 . . ?
C11 N1 C13 107.51(15) . . ?
C11 N1 Zr1 125.47(13) . . ?
C13 N1 Zr1 127.01(11) . . ?
C1 O1 Zr1 144.21(12) . . ?
C11 O2 C12 108.07(14) . . ?
O1 Zr1 O1 172.81(7) . 2_656 ?
O1 Zr1 N1 97.13(6) . . ?
O1 Zr1 N1 77.59(6) 2_656 . ?
O1 Zr1 N1 77.59(5) . 2_656 ?
O1 Zr1 N1 97.13(6) 2_656 2_656 ?
N1 Zr1 N1 87.15(8) . 2_656 ?
O1 Zr1 Cl1 94.40(4) . 2_656 ?
O1 Zr1 Cl1 90.41(4) 2_656 2_656 ?
N1 Zr1 Cl1 167.11(4) . 2_656 ?
N1 Zr1 Cl1 89.72(4) 2_656 2_656 ?
O1 Zr1 Cl1 90.41(4) . . ?
O1 Zr1 Cl1 94.40(4) 2_656 . ?
N1 Zr1 Cl1 89.72(4) . . ?
N1 Zr1 Cl1 167.11(4) 2_656 . ?
Cl1 Zr1 Cl1 95.97(3) 2_656 . ?

loop_
_geom_bond_atom_site_label_1
_geom_bond_atom_site_label_2
_geom_bond_distance
_geom_bond_site_symmetry_2
_geom_bond_publ_flag
C1 O1 1.337(2) . ?
C1 C10 1.404(3) . ?
C1 C2 1.419(3) . ?
C2 C7 1.393(3) . ?
C2 C3 1.534(3) . ?
C3 C4 1.536(3) . ?
C3 C6 1.536(3) . ?
C3 C5 1.538(3) . ?
C4 H4A 0.9800 . ?
C4 H4B 0.9800 . ?
C4 H4C 0.9800 . ?
C5 H5A 0.9800 . ?
C5 H5B 0.9800 . ?
C5 H5C 0.9800 . ?
C6 H6A 0.9800 . ?
C6 H6B 0.9800 . ?
C6 H6C 0.9800 . ?
C7 C8 1.386(3) . ?
C7 H7 0.9500 . ?
C8 C9 1.373(3) . ?
C8 H8 0.9500 . ?
C9 C10 1.409(3) . ?
C9 H9 0.9500 . ?
C10 C11 1.460(3) 2_656 ?
C11 N1 1.306(2) . ?
C11 O2 1.335(2) . ?
C11 C10 1.460(3) 2_656 ?
C12 O2 1.448(2) . ?
C12 C13 1.539(3) . ?
C12 H12A 0.9900 . ?
C12 H12B 0.9900 . ?
C13 N1 1.505(2) . ?
C13 C14 1.520(3) . ?
C13 C15 1.525(3) . ?
C14 H14A 0.9800 . ?
C14 H14B 0.9800 . ?
C14 H14C 0.9800 . ?
C15 H15A 0.9800 . ?
C15 H15B 0.9800 . ?
C15 H15C 0.9800 . ?
N1 Zr1 2.3217(16) . ?
O1 Zr1 1.9965(13) . ?
Cl1 Zr1 2.4239(6) . ?
Zr1 O1 1.9965(13) 2_656 ?
Zr1 N1 2.3216(16) 2_656 ?
Zr1 Cl1 2.4239(6) 2_656 ?
